data_4030778
loop_
_publ_author_name
'Mal, Kanchan'
'Das, Supriya'
'Maiti, Nakul C.'
'Natarajan, Ramalingam'
'Das, Indrajit'

_publ_section_title
;
 ZnI2-Catalyzed Diastereoselective [4 + 2] Cycloadditions of
 \b,\g-Unsaturated \a-Ketothioesters with Olefins.
;
_journal_issue 6
_journal_name_full 'The Journal of organic chemistry'
_journal_page_first 2972
_journal_page_last 2988
_journal_paper_doi 10.1021/jo5024766
_journal_volume 80
_journal_year 2015
_chemical_formula_moiety 'C20 H17 Br O2 S'
_chemical_formula_sum 'C20 H17 Br O2 S'
_chemical_formula_weight 401.30
_chemical_name_systematic
;
 ?
;
_space_group_crystal_system monoclinic
_space_group_IT_number 14
_space_group_name_Hall '-P 2yn'
_space_group_name_H-M_alt 'P 1 21/n 1'
_symmetry_space_group_name_Hall '-P 2yn'
_symmetry_space_group_name_H-M 'P 1 21/n 1'
_atom_sites_solution_hydrogens geom
_atom_sites_solution_primary direct
_audit_creation_date 2014-08-14
_audit_creation_method
;
Olex2 1.2
(compiled 2014.03.20 svn.r2914 for OlexSys, GUI svn.r4816)
;
_cell_angle_alpha 90
_cell_angle_beta 105.516(3)
_cell_angle_gamma 90
_cell_formula_units_Z 4
_cell_length_a 10.7739(6)
_cell_length_b 12.4913(8)
_cell_length_c 13.7969(8)
_cell_measurement_reflns_used 9973
_cell_measurement_temperature 296(2)
_cell_measurement_theta_max 26.55
_cell_measurement_theta_min 2.55
_cell_volume 1789.12(19)
_computing_data_reduction 'SAINT v8.34A (Bruker, 2013)'
_computing_molecular_graphics 'Olex2 (Dolomanov et al., 2009)'
_computing_publication_material 'Olex2 (Dolomanov et al., 2009)'
_computing_structure_refinement 'ShelXL (Sheldrick, 2008)'
_computing_structure_solution 'ShelXS (Sheldrick, 2008)'
_diffrn_ambient_temperature 296.15
_diffrn_measured_fraction_theta_full 0.999
_diffrn_measured_fraction_theta_max 0.992
_diffrn_measurement_device_type 'Bruker APEX-II CCD'
_diffrn_measurement_method '\f and \w scans'
_diffrn_radiation_type MoK\a
_diffrn_radiation_wavelength 0.71073
_diffrn_reflns_av_R_equivalents 0.0453
_diffrn_reflns_av_unetI/netI 0.0290
_diffrn_reflns_Laue_measured_fraction_full 0.999
_diffrn_reflns_Laue_measured_fraction_max 0.992
_diffrn_reflns_limit_h_max 14
_diffrn_reflns_limit_h_min -14
_diffrn_reflns_limit_k_max 16
_diffrn_reflns_limit_k_min -16
_diffrn_reflns_limit_l_max 17
_diffrn_reflns_limit_l_min -16
_diffrn_reflns_number 22342
_diffrn_reflns_point_group_measured_fraction_full 0.999
_diffrn_reflns_point_group_measured_fraction_max 0.992
_diffrn_reflns_theta_full 25.242
_diffrn_reflns_theta_max 27.677
_diffrn_reflns_theta_min 2.142
_diffrn_standards_number 0
_exptl_absorpt_coefficient_mu 2.423
_exptl_absorpt_correction_T_max 0.7456
_exptl_absorpt_correction_T_min 0.5472
_exptl_absorpt_correction_type multi-scan
_exptl_absorpt_process_details
;
SADABS-2012/1 (Bruker,2012) was used for absorption correction.
wR2(int) was 0.1078 before and 0.0572 after correction.
The Ratio of minimum to maximum transmission is 0.7339.
The \l/2 correction factor is 0.0015.
;
_exptl_crystal_density_diffrn 1.490
_exptl_crystal_description block
_exptl_crystal_F_000 816
_exptl_crystal_size_max 0.24
_exptl_crystal_size_mid 0.22
_exptl_crystal_size_min 0.2
_refine_diff_density_max 0.401
_refine_diff_density_min -0.487
_refine_diff_density_rms 0.055
_refine_ls_extinction_method none
_refine_ls_goodness_of_fit_ref 1.056
_refine_ls_hydrogen_treatment constr
_refine_ls_matrix_type full
_refine_ls_number_parameters 217
_refine_ls_number_reflns 4156
_refine_ls_number_restraints 0
_refine_ls_restrained_S_all 1.056
_refine_ls_R_factor_all 0.0543
_refine_ls_R_factor_gt 0.0376
_refine_ls_shift/su_max 0.001
_refine_ls_shift/su_mean 0.000
_refine_ls_structure_factor_coef Fsqd
_refine_ls_weighting_details 'w=1/[\s^2^(Fo^2^)+(0.0480P)^2^+0.6342P] where P=(Fo^2^+2Fc^2^)/3'
_refine_ls_weighting_scheme calc
_refine_ls_wR_factor_gt 0.0970
_refine_ls_wR_factor_ref 0.1050
_reflns_Friedel_coverage 0.000
_reflns_number_gt 3178
_reflns_number_total 4156
_reflns_threshold_expression 'I > 2\s(I)'
_cod_data_source_file jo5024766_si_003.cif
_cod_data_source_block id_km294_mar14_0m
_cod_depositor_comments 'Adding full bibliography for 4030777--4030784.cif.'
_cod_database_code 4030778
_shelxl_version_number 2014-3
_shelx_space_group_comment
;
The symmetry employed for this shelxl refinement is uniquely defined
by the following loop, which should always be used as a source of
symmetry information in preference to the above space-group names.
They are only intended as comments.
;
_olex2_refinement_description
;
1. Fixed Uiso
 At 1.2 times of:
  All C(H) groups, All C(H,H) groups
 At 1.5 times of:
  All C(H,H,H) groups
2.a Ternary CH refined with riding coordinates:
 C14(H14), C15(H15), C16(H16)
2.b Secondary CH2 refined with riding coordinates:
 C13(H13A,H13B)
2.c Me refined with riding coordinates:
 C20(H20A,H20B,H20C)
2.d Aromatic/amide H refined with riding coordinates:
 C2(H2), C3(H3), C5(H5), C6(H6), C7(H7), C8(H8), C11(H11), C12(H12), C17(H17)
;

loop_
_space_group_symop_operation_xyz
'x, y, z'
'-x+1/2, y+1/2, -z+1/2'
'-x, -y, -z'
'x-1/2, -y-1/2, z-1/2'

loop_
_atom_site_label
_atom_site_type_symbol
_atom_site_fract_x
_atom_site_fract_y
_atom_site_fract_z
_atom_site_U_iso_or_equiv
_atom_site_adp_type
_atom_site_occupancy
_atom_site_site_symmetry_order
_atom_site_calc_flag
_atom_site_refinement_flags_posn
Br1 Br 0.58310(3) -0.36798(3) 0.03310(2) 0.07615(14) Uani 1 1 d .
C1 C 0.7144(2) -0.26773(18) 0.09385(18) 0.0496(5) Uani 1 1 d .
C2 C 0.8234(2) -0.26025(19) 0.06017(18) 0.0526(5) Uani 1 1 d .
H2 H 0.8341 -0.3044 0.0087 0.063 Uiso 1 1 calc R
C3 C 0.9167(2) -0.18609(19) 0.10411(17) 0.0480(5) Uani 1 1 d .
H3 H 0.9903 -0.1804 0.0815 0.058 Uiso 1 1 calc R
C4 C 0.9028(2) -0.11995(17) 0.18125(16) 0.0425(5) Uani 1 1 d .
C5 C 0.7921(2) -0.13117(19) 0.21401(19) 0.0535(6) Uani 1 1 d .
H5 H 0.7820 -0.0889 0.2668 0.064 Uiso 1 1 calc R
C6 C 0.6970(2) -0.2036(2) 0.16999(19) 0.0568(6) Uani 1 1 d .
H6 H 0.6224 -0.2088 0.1915 0.068 Uiso 1 1 calc R
C7 C 0.7944(3) 0.3744(2) -0.0177(3) 0.0736(8) Uani 1 1 d .
H7 H 0.7398 0.4155 -0.0675 0.088 Uiso 1 1 calc R
C8 C 0.7765(2) 0.2647(2) -0.0164(2) 0.0606(6) Uani 1 1 d .
H8 H 0.7106 0.2320 -0.0650 0.073 Uiso 1 1 calc R
C9 C 0.85825(19) 0.20451(17) 0.05831(16) 0.0434(5) Uani 1 1 d .
C10 C 0.9563(2) 0.25404(17) 0.12995(17) 0.0435(5) Uani 1 1 d .
C11 C 0.9749(3) 0.36374(19) 0.1280(2) 0.0602(6) Uani 1 1 d .
H11 H 1.0415 0.3966 0.1758 0.072 Uiso 1 1 calc R
C12 C 0.8920(3) 0.4234(2) 0.0534(3) 0.0727(8) Uani 1 1 d .
H12 H 0.9024 0.4972 0.0515 0.087 Uiso 1 1 calc R
C13 C 0.85933(19) 0.08607(17) 0.07692(16) 0.0419(4) Uani 1 1 d .
H13A H 0.9023 0.0478 0.0339 0.050 Uiso 1 1 calc R
H13B H 0.7727 0.0583 0.0663 0.050 Uiso 1 1 calc R
C14 C 0.93533(19) 0.07824(16) 0.18770(15) 0.0394(4) Uani 1 1 d .
H14 H 0.8753 0.0948 0.2279 0.047 Uiso 1 1 calc R
C15 C 1.0305(2) 0.17167(18) 0.20094(16) 0.0432(5) Uani 1 1 d .
H15 H 1.0550 0.1979 0.2704 0.052 Uiso 1 1 calc R
C16 C 0.9973(2) -0.03079(18) 0.22444(16) 0.0433(5) Uani 1 1 d .
H16 H 1.0124 -0.0326 0.2977 0.052 Uiso 1 1 calc R
C17 C 1.1260(2) -0.03969(19) 0.20280(17) 0.0475(5) Uani 1 1 d .
H17 H 1.1646 -0.1067 0.2069 0.057 Uiso 1 1 calc R
C18 C 1.18706(19) 0.04346(18) 0.17815(15) 0.0427(5) Uani 1 1 d .
C19 C 1.31818(19) 0.03478(19) 0.16152(16) 0.0463(5) Uani 1 1 d .
C20 C 1.5478(3) 0.1122(3) 0.1481(4) 0.0972(12) Uani 1 1 d .
H20A H 1.6038 0.1723 0.1499 0.146 Uiso 1 1 calc R
H20B H 1.5881 0.0622 0.1998 0.146 Uiso 1 1 calc R
H20C H 1.5313 0.0779 0.0836 0.146 Uiso 1 1 calc R
O1 O 1.14282(14) 0.14628(13) 0.16576(13) 0.0533(4) Uani 1 1 d .
O2 O 1.36459(16) -0.04983(15) 0.14639(16) 0.0699(5) Uani 1 1 d .
S1 S 1.39892(6) 0.15713(6) 0.16851(7) 0.0734(2) Uani 1 1 d .

loop_
_atom_site_aniso_label
_atom_site_aniso_U_11
_atom_site_aniso_U_22
_atom_site_aniso_U_33
_atom_site_aniso_U_23
_atom_site_aniso_U_13
_atom_site_aniso_U_12
Br1 0.0764(2) 0.0716(2) 0.0844(2) -0.00843(14) 0.02829(16) -0.03191(14)
C1 0.0517(12) 0.0425(12) 0.0584(14) 0.0056(10) 0.0211(10) -0.0084(9)
C2 0.0596(13) 0.0496(13) 0.0547(14) -0.0045(10) 0.0256(11) -0.0019(11)
C3 0.0430(11) 0.0526(13) 0.0538(13) 0.0027(10) 0.0224(10) -0.0009(9)
C4 0.0444(11) 0.0427(11) 0.0424(11) 0.0089(9) 0.0153(9) 0.0016(8)
C5 0.0652(14) 0.0515(13) 0.0549(14) -0.0018(11) 0.0354(12) -0.0062(11)
C6 0.0578(13) 0.0542(14) 0.0710(16) 0.0033(12) 0.0391(12) -0.0095(11)
C7 0.0751(18) 0.0574(17) 0.086(2) 0.0195(15) 0.0178(16) 0.0165(14)
C8 0.0564(13) 0.0537(15) 0.0663(16) 0.0078(12) 0.0069(12) 0.0082(11)
C9 0.0415(10) 0.0430(11) 0.0484(12) -0.0005(9) 0.0168(9) 0.0019(9)
C10 0.0432(10) 0.0415(11) 0.0508(12) -0.0040(9) 0.0211(9) 0.0012(9)
C11 0.0617(14) 0.0454(13) 0.0776(18) -0.0082(12) 0.0255(13) -0.0073(11)
C12 0.0813(19) 0.0397(14) 0.104(2) 0.0098(14) 0.0371(17) 0.0048(13)
C13 0.0385(10) 0.0424(11) 0.0438(11) -0.0020(9) 0.0092(8) -0.0012(8)
C14 0.0389(9) 0.0450(11) 0.0377(11) -0.0037(9) 0.0160(8) -0.0026(8)
C15 0.0423(10) 0.0468(11) 0.0413(11) -0.0080(9) 0.0129(9) -0.0028(9)
C16 0.0461(11) 0.0488(12) 0.0357(11) 0.0043(9) 0.0121(8) -0.0020(9)
C17 0.0401(11) 0.0483(12) 0.0502(12) 0.0047(10) 0.0055(9) 0.0029(9)
C18 0.0354(10) 0.0498(12) 0.0392(11) -0.0011(9) 0.0033(8) 0.0006(8)
C19 0.0341(10) 0.0550(14) 0.0438(12) -0.0008(10) 0.0001(8) -0.0004(9)
C20 0.0417(14) 0.096(2) 0.160(4) -0.005(2) 0.0368(18) -0.0065(15)
O1 0.0394(7) 0.0491(9) 0.0750(11) 0.0077(8) 0.0217(7) 0.0015(6)
O2 0.0446(9) 0.0602(11) 0.1036(15) -0.0123(10) 0.0176(9) 0.0033(8)
S1 0.0431(3) 0.0614(4) 0.1182(6) -0.0052(4) 0.0259(4) -0.0070(3)

loop_
_atom_type_symbol
_atom_type_description
_atom_type_scat_dispersion_real
_atom_type_scat_dispersion_imag
_atom_type_scat_source
C C 0.0033 0.0016 'International Tables Vol C Tables 4.2.6.8 and 6.1.1.4'
H H 0.0000 0.0000 'International Tables Vol C Tables 4.2.6.8 and 6.1.1.4'
O O 0.0106 0.0060 'International Tables Vol C Tables 4.2.6.8 and 6.1.1.4'
S S 0.1246 0.1234 'International Tables Vol C Tables 4.2.6.8 and 6.1.1.4'
Br Br -0.2901 2.4595 'International Tables Vol C Tables 4.2.6.8 and 6.1.1.4'

loop_
_geom_angle_atom_site_label_1
_geom_angle_atom_site_label_2
_geom_angle_atom_site_label_3
_geom_angle
C2 C1 Br1 119.70(18)
C6 C1 Br1 118.85(16)
C6 C1 C2 121.5(2)
C1 C2 H2 120.6
C1 C2 C3 118.9(2)
C3 C2 H2 120.6
C2 C3 H3 119.3
C2 C3 C4 121.4(2)
C4 C3 H3 119.3
C3 C4 C5 117.9(2)
C3 C4 C16 122.62(19)
C5 C4 C16 119.3(2)
C4 C5 H5 119.2
C6 C5 C4 121.6(2)
C6 C5 H5 119.2
C1 C6 C5 118.8(2)
C1 C6 H6 120.6
C5 C6 H6 120.6
C8 C7 H7 119.5
C12 C7 H7 119.5
C12 C7 C8 121.0(3)
C7 C8 H8 120.5
C7 C8 C9 118.9(3)
C9 C8 H8 120.5
C8 C9 C13 129.5(2)
C10 C9 C8 120.0(2)
C10 C9 C13 110.41(18)
C9 C10 C11 120.9(2)
C9 C10 C15 109.39(19)
C11 C10 C15 129.7(2)
C10 C11 H11 120.7
C10 C11 C12 118.6(3)
C12 C11 H11 120.7
C7 C12 C11 120.5(2)
C7 C12 H12 119.7
C11 C12 H12 119.7
C9 C13 H13A 111.3
C9 C13 H13B 111.3
C9 C13 C14 102.19(17)
H13A C13 H13B 109.2
C14 C13 H13A 111.3
C14 C13 H13B 111.3
C13 C14 H14 107.1
C13 C14 C16 116.96(17)
C15 C14 C13 103.44(16)
C15 C14 H14 107.1
C15 C14 C16 114.64(17)
C16 C14 H14 107.1
C10 C15 C14 102.89(16)
C10 C15 H15 111.6
C14 C15 H15 111.6
O1 C15 C10 106.12(17)
O1 C15 C14 112.58(17)
O1 C15 H15 111.6
C4 C16 C14 109.43(16)
C4 C16 H16 107.3
C14 C16 H16 107.3
C17 C16 C4 115.24(19)
C17 C16 C14 110.02(17)
C17 C16 H16 107.3
C16 C17 H17 118.5
C18 C17 C16 122.9(2)
C18 C17 H17 118.5
C17 C18 C19 122.6(2)
C17 C18 O1 126.19(19)
O1 C18 C19 111.22(18)
C18 C19 S1 113.88(17)
O2 C19 C18 122.7(2)
O2 C19 S1 123.38(17)
H20A C20 H20B 109.5
H20A C20 H20C 109.5
H20B C20 H20C 109.5
S1 C20 H20A 109.5
S1 C20 H20B 109.5
S1 C20 H20C 109.5
C18 O1 C15 117.22(16)
C19 S1 C20 99.81(14)

loop_
_geom_bond_atom_site_label_1
_geom_bond_atom_site_label_2
_geom_bond_distance
Br1 C1 1.907(2)
C1 C2 1.377(3)
C1 C6 1.373(3)
C2 H2 0.9300
C2 C3 1.382(3)
C3 H3 0.9300
C3 C4 1.387(3)
C4 C5 1.390(3)
C4 C16 1.519(3)
C5 H5 0.9300
C5 C6 1.380(3)
C6 H6 0.9300
C7 H7 0.9300
C7 C8 1.384(4)
C7 C12 1.375(4)
C8 H8 0.9300
C8 C9 1.386(3)
C9 C10 1.385(3)
C9 C13 1.501(3)
C10 C11 1.386(3)
C10 C15 1.496(3)
C11 H11 0.9300
C11 C12 1.386(4)
C12 H12 0.9300
C13 H13A 0.9700
C13 H13B 0.9700
C13 C14 1.532(3)
C14 H14 0.9800
C14 C15 1.532(3)
C14 C16 1.542(3)
C15 H15 0.9800
C15 O1 1.455(3)
C16 H16 0.9800
C16 C17 1.498(3)
C17 H17 0.9300
C17 C18 1.322(3)
C18 C19 1.494(3)
C18 O1 1.365(3)
C19 O2 1.211(3)
C19 S1 1.748(2)
C20 H20A 0.9600
C20 H20B 0.9600
C20 H20C 0.9600
C20 S1 1.791(3)

loop_
_geom_torsion_atom_site_label_1
_geom_torsion_atom_site_label_2
_geom_torsion_atom_site_label_3
_geom_torsion_atom_site_label_4
_geom_torsion
Br1 C1 C2 C3 179.09(17)
Br1 C1 C6 C5 179.91(19)
C1 C2 C3 C4 0.3(4)
C2 C1 C6 C5 -0.8(4)
C2 C3 C4 C5 0.6(3)
C2 C3 C4 C16 -174.2(2)
C3 C4 C5 C6 -1.7(4)
C3 C4 C16 C14 106.1(2)
C3 C4 C16 C17 -18.4(3)
C4 C5 C6 C1 1.7(4)
C4 C16 C17 C18 138.8(2)
C5 C4 C16 C14 -68.6(2)
C5 C4 C16 C17 166.8(2)
C6 C1 C2 C3 -0.2(4)
C7 C8 C9 C10 -0.2(4)
C7 C8 C9 C13 179.7(2)
C8 C7 C12 C11 0.2(5)
C8 C9 C10 C11 -0.3(3)
C8 C9 C10 C15 -179.6(2)
C8 C9 C13 C14 -159.6(2)
C9 C10 C11 C12 0.8(4)
C9 C10 C15 C14 -21.0(2)
C9 C10 C15 O1 97.39(19)
C9 C13 C14 C15 -32.09(19)
C9 C13 C14 C16 -159.14(17)
C10 C9 C13 C14 20.3(2)
C10 C11 C12 C7 -0.7(4)
C10 C15 O1 C18 -146.19(18)
C11 C10 C15 C14 159.7(2)
C11 C10 C15 O1 -81.8(3)
C12 C7 C8 C9 0.3(5)
C13 C9 C10 C11 179.8(2)
C13 C9 C10 C15 0.5(2)
C13 C14 C15 C10 32.6(2)
C13 C14 C15 O1 -81.2(2)
C13 C14 C16 C4 -42.6(2)
C13 C14 C16 C17 85.0(2)
C14 C15 O1 C18 -34.4(3)
C14 C16 C17 C18 14.5(3)
C15 C10 C11 C12 179.9(2)
C15 C14 C16 C4 -163.94(17)
C15 C14 C16 C17 -36.4(2)
C16 C4 C5 C6 173.3(2)
C16 C14 C15 C10 161.13(17)
C16 C14 C15 O1 47.3(2)
C16 C17 C18 C19 176.98(19)
C16 C17 C18 O1 -2.2(4)
C17 C18 C19 O2 17.6(3)
C17 C18 C19 S1 -161.17(18)
C17 C18 O1 C15 12.5(3)
C18 C19 S1 C20 178.7(2)
C19 C18 O1 C15 -166.69(17)
O1 C18 C19 O2 -163.2(2)
O1 C18 C19 S1 18.1(2)
O2 C19 S1 C20 -0.1(3)
